data_4508725
loop_
_publ_author_name
'Manoj, K.'
'Gonnade, Rajesh G.'
'Bhadbhade, Mohan M.'
'Shashidhar, Mysore S.'

_publ_section_title
;
 Subtle Crossover from C&#x2212;H&#x00B7;&#x00B7;&#x00B7;O to
 SO&#x00B7;&#x00B7;&#x00B7;CO Short Contacts in the Association of
 Diastereomers of
 2,4(6)-Di-O-benzoyl-6(4)-O-[(1S)-10-camphorsulfonyl]-myo-inositol
 1,3,5-Orthoformate upon Formation of Pseudopolymorphs
;
_journal_issue 6
_journal_name_full 'Crystal Growth &amp; Design'
_journal_page_first 1485
_journal_paper_doi 10.1021/cg060127l
_journal_volume 6
_journal_year 2006
_chemical_absolute_configuration syn
_chemical_formula_moiety 'C31 H32 O11 S , 0.5(C6 H10 O) , 0.5(C6 H12)'
_chemical_formula_sum 'C35.5 H40 O11.25 S'
_chemical_formula_weight 678.74
_chemical_name_systematic
;
 6(4)-O-CAMPHORSULPHONYL 2,4(6)DIBENZOYL MYO-INOSITOL 1,3,5 ORTHOFORMATE
;
_space_group_IT_number 5
_symmetry_cell_setting monoclinic
_symmetry_space_group_name_Hall 'C 2y'
_symmetry_space_group_name_H-M 'C 1 2 1'
_atom_sites_solution_hydrogens geom
_atom_sites_solution_primary direct
_atom_sites_solution_secondary difmap
_audit_creation_method SHELXL-97
_cell_angle_alpha 90.00
_cell_angle_beta 109.880(4)
_cell_angle_gamma 90.00
_cell_formula_units_Z 8
_cell_length_a 31.047(6)
_cell_length_b 11.2665(18)
_cell_length_c 22.631(4)
_cell_measurement_reflns_used 5483
_cell_measurement_temperature 133(2)
_cell_measurement_theta_max 26.39
_cell_measurement_theta_min 2.263
_cell_volume 7444(2)
_computing_cell_refinement 'BRUKER SAINT'
_computing_data_collection 'BRUKER SMART'
_computing_data_reduction 'BRUKER SAINT'
_computing_molecular_graphics 'SHELXTL, ORTEP3,MERCURY1.2.1'
_computing_publication_material 'SHELXTL, PLATON, PARST'
_computing_structure_refinement 'SHELXL-97 (Sheldrick, 1997)'
_computing_structure_solution 'SHELXS-97 (Sheldrick, 1990)'
_diffrn_ambient_temperature 293(2)
_diffrn_measured_fraction_theta_full 0.997
_diffrn_measured_fraction_theta_max 0.997
_diffrn_measurement_device 'Bruker Smart APEX'
_diffrn_measurement_device_type 'CCD Area Detector'
_diffrn_measurement_method 'Omega and phi Scan'
_diffrn_radiation_monochromator graphite
_diffrn_radiation_source 'fine-focus sealed tube'
_diffrn_radiation_type MoK\a
_diffrn_radiation_wavelength 0.71073
_diffrn_reflns_av_R_equivalents 0.0303
_diffrn_reflns_av_sigmaI/netI 0.0549
_diffrn_reflns_limit_h_max 36
_diffrn_reflns_limit_h_min -36
_diffrn_reflns_limit_k_max 12
_diffrn_reflns_limit_k_min -13
_diffrn_reflns_limit_l_max 26
_diffrn_reflns_limit_l_min -26
_diffrn_reflns_number 26352
_diffrn_reflns_theta_full 25.00
_diffrn_reflns_theta_max 25.00
_diffrn_reflns_theta_min 1.40
_exptl_absorpt_coefficient_mu 0.143
_exptl_absorpt_correction_T_max 0.9928
_exptl_absorpt_correction_T_min 0.9015
_exptl_absorpt_correction_type multi-scan
_exptl_absorpt_process_details 'BRUKER SADABS'
_exptl_crystal_colour COLOURLESS
_exptl_crystal_density_diffrn 1.211
_exptl_crystal_density_method 'not measured'
_exptl_crystal_description NEEDLE
_exptl_crystal_F_000 2872
_exptl_crystal_size_max 0.73
_exptl_crystal_size_mid 0.18
_exptl_crystal_size_min 0.05
_refine_diff_density_max 0.861
_refine_diff_density_min -0.299
_refine_diff_density_rms 0.100
_refine_ls_abs_structure_details 'Flack H D (1983), Acta Cryst. A39, 876-881'
_refine_ls_abs_structure_Flack -0.1(4)
_refine_ls_extinction_method none
_refine_ls_goodness_of_fit_ref 1.049
_refine_ls_hydrogen_treatment riding
_refine_ls_matrix_type full
_refine_ls_number_parameters 951
_refine_ls_number_reflns 11718
_refine_ls_number_restraints 62
_refine_ls_restrained_S_all 3.657
_refine_ls_R_factor_all 0.0818
_refine_ls_R_factor_gt 0.0710
_refine_ls_shift/su_max 0.000
_refine_ls_shift/su_mean 0.000
_refine_ls_structure_factor_coef Fsqd
_refine_ls_weighting_details 'calc w=1/[\s^2^(Fo^2^)+(0.1496P)^2^+3.9114P] where P=(Fo^2^+2Fc^2^)/3'
_refine_ls_weighting_scheme calc
_refine_ls_wR_factor_gt 0.1969
_refine_ls_wR_factor_ref 0.2095
_reflns_number_gt 10023
_reflns_number_total 11718
_reflns_threshold_expression >2sigma(I)
_cod_data_source_file cg060127lsup1.cif
_cod_data_source_block 4
_cod_depositor_comments
;
The following automatic conversions were performed:

'_chemical_absolute_configuration' value 'SYN' changed to 'syn'
according to /home/saulius/struct/CIF-dictionaries/cif_core.dic
dictionary named 'cif_core.dic' version 2.4.2 from
2011-04-26.

'_symmetry_cell_setting' value 'MONOCLINIC' changed to
'monoclinic' according to
/home/saulius/struct/CIF-dictionaries/cif_core.dic dictionary named
'cif_core.dic' version 2.4.2 from 2011-04-26.

Automatic conversion script
Id: cif_fix_values 1891 2012-01-12 08:04:46Z andrius 
;
_cod_original_sg_symbol_H-M C2
_cod_original_formula_sum 'C35.50 H40 O11.25 S'
_cod_database_code 4508725

loop_
_symmetry_equiv_pos_as_xyz
'x, y, z'
'-x, y, -z'
'x+1/2, y+1/2, z'
'-x+1/2, y+1/2, -z'

loop_
_atom_site_label
_atom_site_type_symbol
_atom_site_fract_x
_atom_site_fract_y
_atom_site_fract_z
_atom_site_U_iso_or_equiv
_atom_site_adp_type
_atom_site_occupancy
_atom_site_symmetry_multiplicity
_atom_site_calc_flag
_atom_site_refinement_flags
S1 S 0.26726(15) -0.1117(4) 0.11037(16) 0.0492(12) Uani 1 1 d .
O1 O 0.3426(4) 0.2445(10) 0.3069(5) 0.040(2) Uani 1 1 d .
O2 O 0.4103(3) 0.2029(9) 0.2497(4) 0.034(2) Uani 1 1 d .
O3 O 0.3162(3) 0.2871(10) 0.2002(5) 0.042(2) Uani 1 1 d .
O4 O 0.3038(3) -0.0235(10) 0.1551(4) 0.037(2) Uani 1 1 d .
O5 O 0.2673(3) 0.2005(10) 0.2465(5) 0.042(2) Uani 1 1 d .
O6 O 0.3301(3) -0.0779(9) 0.2835(4) 0.033(2) Uani 1 1 d .
O7 O 0.4216(4) 0.1279(11) 0.1641(5) 0.047(3) Uani 1 1 d .
O8 O 0.3785(4) -0.0757(11) 0.3839(5) 0.049(3) Uani 1 1 d .
O9 O 0.2248(5) -0.0951(16) 0.1198(6) 0.076(5) Uani 1 1 d .
O10 O 0.2889(6) -0.2242(12) 0.1223(6) 0.078(5) Uani 1 1 d .
O11 O 0.2934(4) 0.1723(10) 0.0374(5) 0.047(3) Uani 1 1 d .
C1 C 0.3585(5) 0.1292(13) 0.2976(6) 0.032(3) Uani 1 1 d .
H1 H 0.3851 0.1073 0.3339 0.038 Uiso 1 1 calc R
C2 C 0.3711(4) 0.1280(13) 0.2383(6) 0.029(3) Uani 1 1 d .
H2 H 0.3785 0.0469 0.2293 0.035 Uiso 1 1 calc R
C3 C 0.3300(5) 0.1739(13) 0.1845(6) 0.032(3) Uani 1 1 d .
H3 H 0.3380 0.1807 0.1463 0.039 Uiso 1 1 calc R
C4 C 0.2898(5) 0.0884(14) 0.1731(6) 0.034(3) Uani 1 1 d .
H4 H 0.2631 0.1186 0.1390 0.041 Uiso 1 1 calc R
C5 C 0.2786(5) 0.0812(13) 0.2345(6) 0.035(3) Uani 1 1 d .
H5 H 0.2525 0.0283 0.2291 0.042 Uiso 1 1 calc R
C6 C 0.3190(4) 0.0440(14) 0.2915(6) 0.031(3) Uani 1 1 d .
H6 H 0.3104 0.0503 0.3292 0.037 Uiso 1 1 calc R
C7 C 0.3043(5) 0.2791(14) 0.2554(7) 0.040(3) Uani 1 1 d .
H7 H 0.2948 0.3581 0.2643 0.048 Uiso 1 1 calc R
C8 C 0.4340(5) 0.1905(14) 0.2098(6) 0.036(3) Uani 1 1 d .
C9 C 0.4754(5) 0.2662(15) 0.2278(7) 0.041(4) Uani 1 1 d .
C10 C 0.5020(6) 0.2657(19) 0.1880(8) 0.054(5) Uani 1 1 d .
H10 H 0.4935 0.2175 0.1525 0.065 Uiso 1 1 calc R
C11 C 0.5402(6) 0.336(2) 0.2012(9) 0.061(5) Uani 1 1 d .
H11 H 0.5572 0.3363 0.1744 0.073 Uiso 1 1 calc R
C12 C 0.5535(6) 0.407(2) 0.2550(10) 0.068(6) Uani 1 1 d .
H12 H 0.5790 0.4558 0.2637 0.082 Uiso 1 1 calc R
C13 C 0.5293(6) 0.404(2) 0.2943(10) 0.066(5) Uani 1 1 d .
H13 H 0.5390 0.4491 0.3308 0.079 Uiso 1 1 calc R
C14 C 0.4898(5) 0.3337(17) 0.2819(8) 0.051(4) Uani 1 1 d .
H14 H 0.4736 0.3328 0.3097 0.061 Uiso 1 1 calc R
C15 C 0.3606(5) -0.1307(15) 0.3355(7) 0.038(3) Uani 1 1 d .
C16 C 0.3696(5) -0.2538(16) 0.3239(8) 0.047(4) Uani 1 1 d .
C17 C 0.3457(6) -0.3143(15) 0.2689(9) 0.049(4) Uani 1 1 d .
H17 H 0.3224 -0.2755 0.2377 0.059 Uiso 1 1 calc R
C18 C 0.3558(7) -0.4308(19) 0.2596(13) 0.072(6) Uani 1 1 d .
H18 H 0.3406 -0.4699 0.2221 0.087 Uiso 1 1 calc R
C19 C 0.3903(8) -0.489(2) 0.3096(17) 0.096(9) Uani 1 1 d .
H19 H 0.3962 -0.5690 0.3057 0.115 Uiso 1 1 calc R
C20 C 0.4143(8) -0.431(2) 0.3615(16) 0.096(9) Uani 1 1 d .
H20 H 0.4381 -0.4701 0.3920 0.115 Uiso 1 1 calc R
C21 C 0.4045(7) -0.312(2) 0.3715(11) 0.070(6) Uani 1 1 d .
H21 H 0.4208 -0.2728 0.4085 0.084 Uiso 1 1 calc R
C22 C 0.2617(5) -0.0678(15) 0.0332(6) 0.036(3) Uani 1 1 d .
H22A H 0.2463 -0.1316 0.0052 0.044 Uiso 1 1 calc R
H22B H 0.2414 0.0003 0.0228 0.044 Uiso 1 1 calc R
C23 C 0.3045(5) -0.0357(14) 0.0181(6) 0.036(3) Uani 1 1 d .
C24 C 0.3516(5) -0.0848(18) 0.0601(7) 0.049(4) Uani 1 1 d .
H24A H 0.3493 -0.1677 0.0703 0.059 Uiso 1 1 calc R
H24B H 0.3636 -0.0398 0.0988 0.059 Uiso 1 1 calc R
C25 C 0.3824(6) -0.069(2) 0.0182(9) 0.065(6) Uani 1 1 d .
H25A H 0.4088 -0.0200 0.0390 0.078 Uiso 1 1 calc R
H25B H 0.3927 -0.1454 0.0082 0.078 Uiso 1 1 calc R
C26 C 0.3501(6) -0.0083(18) -0.0410(7) 0.052(4) Uani 1 1 d .
H26 H 0.3601 -0.0131 -0.0776 0.062 Uiso 1 1 calc R
C27 C 0.3427(7) 0.1172(19) -0.0221(8) 0.059(5) Uani 1 1 d .
H27A H 0.3284 0.1667 -0.0586 0.070 Uiso 1 1 calc R
H27B H 0.3713 0.1533 0.0036 0.070 Uiso 1 1 calc R
C28 C 0.3109(5) 0.0966(15) 0.0155(6) 0.039(3) Uani 1 1 d .
C29 C 0.3040(5) -0.0711(16) -0.0497(7) 0.044(4) Uani 1 1 d .
C30 C 0.2633(6) -0.016(2) -0.1010(7) 0.055(5) Uani 1 1 d .
H30A H 0.2621 0.0675 -0.0935 0.083 Uiso 1 1 calc R
H30B H 0.2354 -0.0529 -0.1007 0.083 Uiso 1 1 calc R
H30C H 0.2666 -0.0284 -0.1412 0.083 Uiso 1 1 calc R
C31 C 0.3040(7) -0.2029(18) -0.0608(9) 0.062(5) Uani 1 1 d .
H31C H 0.3085 -0.2175 -0.1001 0.093 Uiso 1 1 calc R
H31A H 0.2752 -0.2358 -0.0621 0.093 Uiso 1 1 calc R
H31B H 0.3283 -0.2392 -0.0274 0.093 Uiso 1 1 calc R
S1' S 0.23616(14) 0.8785(4) 0.39174(16) 0.0456(11) Uani 1 1 d .
O1' O 0.1914(3) 0.4749(10) 0.3126(5) 0.040(2) Uani 1 1 d .
O2' O 0.0963(3) 0.5517(10) 0.2572(4) 0.039(2) Uani 1 1 d .
O3' O 0.1662(3) 0.5020(9) 0.2056(4) 0.037(2) Uani 1 1 d .
O4' O 0.1754(3) 0.8269(9) 0.2164(4) 0.035(2) Uani 1 1 d .
O5' O 0.2405(3) 0.5536(10) 0.2648(5) 0.039(2) Uani 1 1 d .
O6' O 0.2003(3) 0.7926(10) 0.3442(4) 0.039(2) Uani 1 1 d .
O7' O 0.0824(4) 0.6349(12) 0.3392(5) 0.050(3) Uani 1 1 d .
O8' O 0.1277(3) 0.8155(10) 0.1164(5) 0.043(3) Uani 1 1 d .
O9' O 0.2800(4) 0.8575(14) 0.3871(5) 0.066(4) Uani 1 1 d .
O10' O 0.2160(6) 0.9923(12) 0.3780(6) 0.069(4) Uani 1 1 d .
O11' O 0.2319(5) 1.0506(13) 0.5260(5) 0.068(4) Uani 1 1 d .
C1' C 0.1759(5) 0.5905(14) 0.3244(6) 0.036(3) Uani 1 1 d .
H1' H 0.1677 0.5891 0.3625 0.043 Uiso 1 1 calc R
C2' C 0.1349(4) 0.6280(14) 0.2677(6) 0.033(3) Uani 1 1 d .
H2' H 0.1263 0.7101 0.2729 0.039 Uiso 1 1 calc R
C3' C 0.1488(5) 0.6179(14) 0.2094(6) 0.032(3) Uani 1 1 d .
H3' H 0.1223 0.6340 0.1716 0.038 Uiso 1 1 calc R
C4' C 0.1881(5) 0.7058(14) 0.2130(6) 0.034(3) Uani 1 1 d .
H4' H 0.1975 0.6950 0.1761 0.041 Uiso 1 1 calc R
C5' C 0.2278(5) 0.6743(14) 0.2718(6) 0.035(3) Uani 1 1 d .
H5' H 0.2537 0.7273 0.2763 0.043 Uiso 1 1 calc R
C6' C 0.2157(5) 0.6757(14) 0.3323(6) 0.035(3) Uani 1 1 d .
H6' H 0.2423 0.6511 0.3681 0.042 Uiso 1 1 calc R
C7' C 0.2035(5) 0.4743(15) 0.2591(7) 0.040(3) Uani 1 1 d .
H7' H 0.2137 0.3940 0.2538 0.048 Uiso 1 1 calc R
C8' C 0.0712(5) 0.5662(15) 0.2952(7) 0.039(3) Uani 1 1 d .
C9' C 0.0298(5) 0.4908(16) 0.2772(8) 0.046(4) Uani 1 1 d .
C10' C 0.0033(6) 0.491(2) 0.3154(9) 0.058(5) Uani 1 1 d .
H10' H 0.0110 0.5402 0.3503 0.069 Uiso 1 1 calc R
C11' C -0.0343(6) 0.418(2) 0.3019(11) 0.070(6) Uani 1 1 d .
H11' H -0.0505 0.4134 0.3296 0.084 Uiso 1 1 calc R
C12' C -0.0480(7) 0.352(2) 0.2472(12) 0.076(6) Uani 1 1 d .
H12' H -0.0743 0.3061 0.2371 0.091 Uiso 1 1 calc R
C13' C -0.0228(7) 0.355(2) 0.2072(11) 0.080(7) Uani 1 1 d .
H13' H -0.0323 0.3124 0.1699 0.096 Uiso 1 1 calc R
C14' C 0.0164(6) 0.422(2) 0.2233(10) 0.066(5) Uani 1 1 d .
H14' H 0.0342 0.4217 0.1975 0.079 Uiso 1 1 calc R
C15' C 0.1452(5) 0.8731(14) 0.1635(6) 0.034(3) Uani 1 1 d .
C16' C 0.1353(5) 0.9993(15) 0.1706(7) 0.042(4) Uani 1 1 d .
C17' C 0.1576(6) 1.0611(17) 0.2257(9) 0.052(4) Uani 1 1 d .
H17' H 0.1792 1.0236 0.2595 0.062 Uiso 1 1 calc R
C18' C 0.1469(7) 1.182(2) 0.2294(13) 0.072(6) Uani 1 1 d .
H18' H 0.1617 1.2246 0.2657 0.086 Uiso 1 1 calc R
C19' C 0.1138(9) 1.237(2) 0.1783(16) 0.097(9) Uani 1 1 d .
H19' H 0.1068 1.3168 0.1804 0.116 Uiso 1 1 calc R
C20' C 0.0921(9) 1.173(2) 0.1259(15) 0.098(9) Uani 1 1 d .
H20' H 0.0702 1.2101 0.0923 0.117 Uiso 1 1 calc R
C21' C 0.1013(7) 1.055(2) 0.1207(11) 0.071(6) Uani 1 1 d .
H21' H 0.0853 1.0121 0.0847 0.085 Uiso 1 1 calc R
C22' C 0.2366(5) 0.8276(16) 0.4668(6) 0.042(4) Uani 1 1 d .
H22C H 0.2387 0.7417 0.4674 0.050 Uiso 1 1 calc R
H22D H 0.2641 0.8576 0.4985 0.050 Uiso 1 1 calc R
C23' C 0.1959(5) 0.8619(15) 0.4858(6) 0.041(3) Uani 1 1 d .
C24' C 0.1474(5) 0.871(2) 0.4363(7) 0.055(5) Uani 1 1 d .
H24C H 0.1433 0.9466 0.4143 0.066 Uiso 1 1 calc R
H24D H 0.1419 0.8074 0.4059 0.066 Uiso 1 1 calc R
C25' C 0.1151(6) 0.862(2) 0.4746(9) 0.069(6) Uani 1 1 d .
H25C H 0.0959 0.9315 0.4690 0.083 Uiso 1 1 calc R
H25D H 0.0958 0.7918 0.4627 0.083 Uiso 1 1 calc R
C26' C 0.1480(6) 0.852(2) 0.5424(8) 0.059(5) Uani 1 1 d .
H26' H 0.1341 0.8207 0.5722 0.070 Uiso 1 1 calc R
C27' C 0.1710(7) 0.9748(19) 0.5601(8) 0.062(5) Uani 1 1 d .
H27C H 0.1487 1.0386 0.5471 0.075 Uiso 1 1 calc R
H27D H 0.1874 0.9810 0.6049 0.075 Uiso 1 1 calc R
C28' C 0.2031(6) 0.9757(16) 0.5234(7) 0.050(4) Uani 1 1 d .
C29' C 0.1872(5) 0.7755(16) 0.5355(7) 0.045(4) Uani 1 1 d .
C30' C 0.1717(7) 0.6511(18) 0.5098(8) 0.057(5) Uani 1 1 d .
H30D H 0.1597 0.6100 0.5380 0.085 Uiso 1 1 calc R
H30E H 0.1974 0.6080 0.5062 0.085 Uiso 1 1 calc R
H30F H 0.1484 0.6574 0.4692 0.085 Uiso 1 1 calc R
C31' C 0.2290(6) 0.7632(18) 0.5950(7) 0.051(4) Uani 1 1 d .
H31D H 0.2417 0.8403 0.6086 0.077 Uiso 1 1 calc R
H31F H 0.2515 0.7143 0.5865 0.077 Uiso 1 1 calc R
H31E H 0.2200 0.7272 0.6275 0.077 Uiso 1 1 calc R
O12 O 0.0211(16) -0.015(8) 0.958(2) 0.09(2) Uani 0.25 1 d PDU
C32 C 0.0491(11) -0.016(3) 0.9341(15) 0.051(8) Uiso 0.50 1 d PDU
C33 C 0.0516(13) 0.065(5) 0.885(3) 0.13(3) Uani 0.50 1 d PDU
H33A H 0.0358 0.0279 0.8450 0.161 Uiso 0.50 1 calc PR
H33B H 0.0341 0.1355 0.8874 0.161 Uiso 0.50 1 calc PR
C34 C 0.0926(11) 0.103(4) 0.884(2) 0.069(12) Uani 0.50 1 d PDU
H34A H 0.1009 0.1744 0.9090 0.083 Uiso 0.50 1 calc PR
H34B H 0.0888 0.1250 0.8408 0.083 Uiso 0.50 1 calc PR
C35 C 0.1324(13) 0.017(5) 0.906(2) 0.086(16) Uani 0.50 1 d PDU
H35A H 0.1335 -0.0308 0.8712 0.103 Uiso 0.50 1 calc PR
H35B H 0.1608 0.0610 0.9223 0.103 Uiso 0.50 1 calc PR
C36 C 0.1283(12) -0.060(5) 0.955(3) 0.11(2) Uani 0.50 1 d PDU
H36A H 0.1474 -0.1286 0.9560 0.134 Uiso 0.50 1 calc PR
H36B H 0.1419 -0.0185 0.9943 0.134 Uiso 0.50 1 calc PR
C37 C 0.0873(10) -0.102(3) 0.9542(15) 0.051(7) Uani 0.50 1 d PDU
H37A H 0.0906 -0.1292 0.9961 0.061 Uiso 0.50 1 calc PR
H37B H 0.0793 -0.1700 0.9264 0.061 Uiso 0.50 1 calc PR
O13 O 0.472(2) 0.777(10) 0.537(3) 0.12(3) Uani 0.25 1 d PDU
C38 C 0.4419(14) 0.776(5) 0.5557(19) 0.084(13) Uani 0.50 1 d PDU
C39 C 0.401(2) 0.851(6) 0.534(2) 0.12(2) Uani 0.50 1 d PDU
H39A H 0.4113 0.9319 0.5354 0.147 Uiso 0.50 1 calc PR
H39B H 0.3856 0.8319 0.4895 0.147 Uiso 0.50 1 calc PR
C40 C 0.3685(11) 0.850(4) 0.560(2) 0.091(15) Uani 0.50 1 d PDU
H40A H 0.3394 0.8392 0.5261 0.109 Uiso 0.50 1 calc PR
H40B H 0.3680 0.9284 0.5769 0.109 Uiso 0.50 1 calc PR
C41 C 0.3697(14) 0.765(4) 0.609(2) 0.084(14) Uani 0.50 1 d PDU
H41A H 0.3434 0.7128 0.5932 0.100 Uiso 0.50 1 calc PR
H41B H 0.3668 0.8081 0.6444 0.100 Uiso 0.50 1 calc PR
C42 C 0.4115(12) 0.691(3) 0.631(2) 0.098(19) Uani 0.50 1 d PDU
H42A H 0.4252 0.7075 0.6756 0.118 Uiso 0.50 1 calc PR
H42B H 0.4010 0.6098 0.6275 0.118 Uiso 0.50 1 calc PR
C43 C 0.4452(12) 0.692(3) 0.609(2) 0.14(3) Uani 0.50 1 d PRD
H43A H 0.4501 0.6107 0.5992 0.174 Uiso 0.50 1 d PR
H43B H 0.4724 0.7165 0.6434 0.174 Uiso 0.50 1 d PR
C44 C 0.5109(15) -0.036(4) 0.037(3) 0.108(19) Uani 0.50 1 d PDU
H44A H 0.4871 -0.0504 0.0547 0.130 Uiso 0.50 1 calc PR
H44B H 0.5329 -0.1003 0.0499 0.130 Uiso 0.50 1 calc PR
C45 C 0.5332(11) 0.073(5) 0.0610(15) 0.090(15) Uani 0.50 1 d PDU
H45A H 0.5628 0.0735 0.0553 0.108 Uiso 0.50 1 calc PR
H45B H 0.5388 0.0754 0.1058 0.108 Uiso 0.50 1 calc PR
C46 C 0.509(2) 0.180(4) 0.0331(18) 0.090(14) Uani 0.50 1 d PDU
H46A H 0.4840 0.1915 0.0490 0.108 Uiso 0.50 1 calc PR
H46B H 0.5296 0.2465 0.0467 0.108 Uiso 0.50 1 calc PR
C47 C 0.4878(15) 0.299(4) 0.467(2) 0.081(12) Uani 0.50 1 d PDU
H47A H 0.5084 0.3246 0.4458 0.098 Uiso 0.50 1 calc PR
H47B H 0.4635 0.3577 0.4587 0.098 Uiso 0.50 1 calc PR
C48 C 0.4676(15) 0.186(5) 0.4407(16) 0.094(15) Uani 0.50 1 d PDU
H48A H 0.4639 0.1862 0.3964 0.113 Uiso 0.50 1 calc PR
H48B H 0.4372 0.1816 0.4437 0.113 Uiso 0.50 1 calc PR
C49 C 0.493(2) 0.079(4) 0.469(2) 0.091(14) Uani 0.50 1 d PDU
H49A H 0.4729 0.0107 0.4540 0.109 Uiso 0.50 1 calc PR
H49B H 0.5188 0.0701 0.4551 0.109 Uiso 0.50 1 calc PR

loop_
_atom_site_aniso_label
_atom_site_aniso_U_11
_atom_site_aniso_U_22
_atom_site_aniso_U_33
_atom_site_aniso_U_23
_atom_site_aniso_U_13
_atom_site_aniso_U_12
S1 0.067(2) 0.052(3) 0.0347(18) -0.0103(17) 0.0247(17) -0.033(2)
O1 0.048(6) 0.037(6) 0.042(5) -0.009(4) 0.023(5) -0.005(5)
O2 0.034(5) 0.037(6) 0.036(5) -0.005(4) 0.018(4) -0.010(4)
O3 0.046(6) 0.033(6) 0.050(6) 0.005(5) 0.022(5) 0.001(5)
O4 0.042(5) 0.043(6) 0.029(4) -0.007(4) 0.017(4) -0.009(5)
O5 0.038(5) 0.041(6) 0.057(6) -0.004(5) 0.027(5) 0.003(5)
O6 0.039(5) 0.032(6) 0.033(4) 0.002(4) 0.017(4) -0.002(4)
O7 0.046(6) 0.054(8) 0.047(6) -0.012(5) 0.023(5) -0.012(5)
O8 0.051(6) 0.053(7) 0.040(5) 0.005(5) 0.010(5) -0.005(5)
O9 0.074(8) 0.119(14) 0.053(6) -0.030(8) 0.044(6) -0.061(9)
O10 0.141(14) 0.033(8) 0.053(7) -0.003(6) 0.025(8) -0.029(8)
O11 0.063(7) 0.040(6) 0.038(5) 0.002(4) 0.017(5) 0.001(5)
C1 0.034(7) 0.028(8) 0.036(7) 0.000(6) 0.015(6) -0.002(6)
C2 0.029(6) 0.027(7) 0.036(6) -0.002(5) 0.015(5) -0.006(5)
C3 0.036(7) 0.028(8) 0.036(6) -0.004(6) 0.017(6) -0.004(6)
C4 0.033(7) 0.037(9) 0.034(6) 0.002(6) 0.014(6) 0.000(6)
C5 0.038(7) 0.032(8) 0.041(7) -0.001(6) 0.021(6) 0.002(6)
C6 0.035(7) 0.038(8) 0.028(6) -0.005(6) 0.019(5) -0.002(6)
C7 0.045(8) 0.030(8) 0.050(8) 0.000(6) 0.025(7) 0.005(6)
C8 0.036(7) 0.037(9) 0.038(7) -0.001(6) 0.016(6) -0.003(6)
C9 0.035(7) 0.039(9) 0.053(8) 0.001(7) 0.020(6) -0.002(6)
C10 0.044(9) 0.070(13) 0.058(9) 0.005(9) 0.029(7) -0.005(8)
C11 0.039(8) 0.074(14) 0.077(12) 0.014(10) 0.030(8) -0.001(9)
C12 0.043(9) 0.072(15) 0.090(14) 0.002(12) 0.023(9) -0.025(10)
C13 0.051(10) 0.058(13) 0.088(13) -0.021(11) 0.023(10) -0.021(9)
C14 0.044(9) 0.049(10) 0.063(10) -0.015(8) 0.022(8) -0.014(8)
C15 0.031(7) 0.044(9) 0.043(8) 0.011(7) 0.018(6) -0.003(6)
C16 0.042(8) 0.035(9) 0.071(10) 0.012(8) 0.031(8) -0.001(7)
C17 0.046(9) 0.034(9) 0.075(11) -0.001(8) 0.032(8) -0.004(7)
C18 0.066(12) 0.039(11) 0.128(18) -0.008(12) 0.053(13) -0.006(9)
C19 0.068(14) 0.036(12) 0.20(3) -0.001(16) 0.069(18) 0.000(11)
C20 0.062(13) 0.059(16) 0.16(3) 0.041(17) 0.031(15) 0.022(12)
C21 0.057(11) 0.054(13) 0.092(14) 0.018(11) 0.018(10) 0.004(9)
C22 0.043(8) 0.040(9) 0.030(6) -0.004(6) 0.018(6) -0.009(6)
C23 0.039(7) 0.041(9) 0.030(6) -0.002(6) 0.013(5) -0.008(6)
C24 0.041(8) 0.060(12) 0.047(8) -0.001(8) 0.017(7) 0.004(8)
C25 0.040(8) 0.099(17) 0.064(10) -0.026(10) 0.027(8) -0.002(9)
C26 0.052(9) 0.071(12) 0.044(8) -0.014(8) 0.031(7) -0.016(8)
C27 0.066(11) 0.064(12) 0.059(9) -0.007(9) 0.038(9) -0.023(10)
C28 0.043(8) 0.047(9) 0.030(6) -0.004(6) 0.015(6) -0.004(7)
C29 0.043(8) 0.060(11) 0.037(7) -0.010(7) 0.022(6) -0.010(7)
C30 0.062(10) 0.077(14) 0.031(7) -0.003(8) 0.021(7) -0.004(10)
C31 0.072(12) 0.063(13) 0.062(10) -0.027(9) 0.037(9) -0.016(10)
S1' 0.063(2) 0.046(3) 0.0344(17) -0.0079(17) 0.0249(16) -0.021(2)
O1' 0.047(6) 0.034(6) 0.043(5) 0.006(4) 0.020(4) 0.002(5)
O2' 0.037(5) 0.041(6) 0.047(5) -0.007(5) 0.023(4) -0.009(5)
O3' 0.040(5) 0.036(6) 0.040(5) -0.006(4) 0.020(4) -0.003(4)
O4' 0.040(5) 0.038(6) 0.029(4) -0.002(4) 0.016(4) -0.005(4)
O5' 0.037(5) 0.040(6) 0.046(5) -0.002(5) 0.019(4) 0.003(4)
O6' 0.046(6) 0.039(6) 0.031(5) -0.006(4) 0.013(4) -0.003(5)
O7' 0.045(6) 0.066(9) 0.049(6) -0.009(6) 0.029(5) -0.008(6)
O8' 0.043(5) 0.045(7) 0.039(5) 0.000(5) 0.013(4) -0.001(5)
O9' 0.065(7) 0.095(11) 0.053(6) -0.024(7) 0.036(6) -0.044(8)
O10' 0.122(12) 0.038(8) 0.050(6) -0.003(6) 0.032(7) -0.023(8)
O11' 0.111(11) 0.050(8) 0.050(6) -0.008(6) 0.037(7) -0.017(8)
C1' 0.042(7) 0.041(9) 0.032(6) 0.003(6) 0.020(6) -0.003(6)
C2' 0.032(7) 0.034(8) 0.035(6) -0.004(6) 0.017(6) -0.005(6)
C3' 0.035(7) 0.033(8) 0.028(6) -0.005(5) 0.012(5) -0.004(6)
C4' 0.037(7) 0.036(8) 0.035(6) -0.004(6) 0.020(6) -0.003(6)
C5' 0.031(6) 0.040(9) 0.038(7) -0.005(6) 0.014(6) -0.009(6)
C6' 0.036(7) 0.040(9) 0.031(6) 0.001(6) 0.012(5) -0.005(6)
C7' 0.044(8) 0.038(9) 0.042(7) -0.004(6) 0.018(6) 0.002(7)
C8' 0.038(7) 0.042(9) 0.046(8) 0.004(7) 0.024(6) 0.001(7)
C9' 0.037(7) 0.046(10) 0.059(9) 0.006(8) 0.023(7) -0.004(7)
C10' 0.051(9) 0.066(13) 0.067(11) 0.001(9) 0.034(9) -0.010(9)
C11' 0.052(10) 0.075(15) 0.104(15) 0.011(12) 0.053(11) -0.009(10)
C12' 0.055(11) 0.075(16) 0.107(17) -0.002(13) 0.039(11) -0.023(11)
C13' 0.068(12) 0.084(18) 0.097(15) -0.022(13) 0.040(12) -0.030(12)
C14' 0.059(10) 0.076(15) 0.080(12) -0.010(11) 0.045(10) -0.017(10)
C15' 0.034(7) 0.032(8) 0.041(7) 0.003(6) 0.020(6) -0.002(6)
C16' 0.039(7) 0.041(9) 0.052(8) 0.001(7) 0.024(7) -0.009(7)
C17' 0.051(9) 0.042(10) 0.072(10) -0.008(8) 0.035(8) -0.006(8)
C18' 0.063(12) 0.049(12) 0.119(17) -0.027(12) 0.051(12) -0.016(10)
C19' 0.076(15) 0.037(12) 0.18(3) 0.004(16) 0.051(17) 0.013(11)
C20' 0.097(17) 0.044(13) 0.13(2) 0.013(14) 0.012(16) 0.024(12)
C21' 0.066(12) 0.056(13) 0.087(13) 0.017(11) 0.023(10) 0.015(10)
C22' 0.047(8) 0.052(10) 0.029(7) -0.004(6) 0.017(6) -0.007(7)
C23' 0.047(8) 0.049(10) 0.031(6) -0.003(6) 0.019(6) -0.005(7)
C24' 0.044(8) 0.077(14) 0.042(8) -0.008(8) 0.013(7) 0.008(9)
C25' 0.049(10) 0.094(18) 0.067(11) -0.004(11) 0.022(8) 0.007(10)
C26' 0.063(10) 0.073(13) 0.051(9) -0.009(9) 0.033(8) -0.003(9)
C27' 0.084(13) 0.061(12) 0.054(9) -0.007(8) 0.039(9) 0.012(10)
C28' 0.070(11) 0.042(10) 0.040(7) 0.001(7) 0.022(7) -0.001(8)
C29' 0.049(9) 0.053(10) 0.041(7) -0.003(7) 0.025(7) -0.011(7)
C30' 0.066(11) 0.056(11) 0.056(9) -0.012(8) 0.030(8) -0.022(9)
C31' 0.060(10) 0.059(12) 0.038(7) 0.000(7) 0.022(7) -0.017(9)
O12 0.05(3) 0.16(7) 0.06(3) 0.01(3) 0.01(2) 0.04(3)
C33 0.06(2) 0.11(5) 0.25(7) 0.14(5) 0.08(4) 0.06(3)
C34 0.048(17) 0.05(2) 0.11(3) 0.05(2) 0.02(2) 0.019(16)
C35 0.05(2) 0.09(3) 0.14(4) 0.05(3) 0.06(2) 0.04(2)
C36 0.047(19) 0.08(3) 0.20(6) 0.09(4) 0.03(3) 0.03(2)
C37 0.056(17) 0.040(19) 0.052(16) 0.017(14) 0.012(14) 0.011(14)
O13 0.11(4) 0.20(10) 0.07(4) 0.01(5) 0.05(4) -0.01(5)
C38 0.10(3) 0.11(4) 0.07(3) -0.01(2) 0.06(2) 0.00(2)
C39 0.19(5) 0.14(6) 0.06(2) 0.05(3) 0.07(3) 0.06(4)
C40 0.034(17) 0.05(3) 0.16(4) 0.05(3) 0.01(2) 0.013(16)
C41 0.07(2) 0.06(3) 0.15(4) 0.02(3) 0.08(3) 0.02(2)
C42 0.12(4) 0.06(3) 0.13(4) 0.07(3) 0.08(3) 0.05(3)
C43 0.07(3) 0.09(5) 0.29(10) 0.11(6) 0.10(5) 0.04(3)
C44 0.06(3) 0.11(3) 0.19(5) 0.11(3) 0.08(3) 0.06(2)
C45 0.033(17) 0.21(5) 0.037(17) 0.03(3) 0.020(14) 0.02(2)
C46 0.14(4) 0.09(3) 0.04(2) -0.03(2) 0.04(2) -0.04(3)
C47 0.06(2) 0.09(3) 0.10(3) 0.05(2) 0.04(2) 0.03(2)
C48 0.08(3) 0.16(4) 0.026(16) -0.01(2) -0.012(16) -0.01(3)
C49 0.12(4) 0.08(3) 0.09(3) -0.03(2) 0.06(3) -0.02(3)

loop_
_atom_type_symbol
_atom_type_description
_atom_type_scat_dispersion_real
_atom_type_scat_dispersion_imag
_atom_type_scat_source
C C 0.0033 0.0016 'International Tables Vol C Tables 4.2.6.8 and 6.1.1.4'
H H 0.0000 0.0000 'International Tables Vol C Tables 4.2.6.8 and 6.1.1.4'
O O 0.0106 0.0060 'International Tables Vol C Tables 4.2.6.8 and 6.1.1.4'
S S 0.1246 0.1234 'International Tables Vol C Tables 4.2.6.8 and 6.1.1.4'

loop_
_geom_angle_atom_site_label_1
_geom_angle_atom_site_label_2
_geom_angle_atom_site_label_3
_geom_angle
_geom_angle_site_symmetry_1
_geom_angle_site_symmetry_3
O10 S1 O9 119.6(10) . .
O10 S1 O4 104.4(8) . .
O9 S1 O4 108.7(7) . .
O10 S1 C22 108.7(8) . .
O9 S1 C22 109.2(8) . .
O4 S1 C22 105.4(6) . .
C7 O1 C1 111.4(11) . .
C8 O2 C2 116.2(10) . .
C7 O3 C3 110.7(11) . .
C4 O4 S1 120.7(9) . .
C7 O5 C5 112.0(11) . .
C15 O6 C6 115.6(11) . .
O1 C1 C2 110.2(11) . .
O1 C1 C6 106.2(11) . .
C2 C1 C6 110.8(11) . .
O1 C1 H1 109.9 . .
C2 C1 H1 109.9 . .
C6 C1 H1 109.9 . .
O2 C2 C1 107.2(10) . .
O2 C2 C3 112.0(11) . .
C1 C2 C3 107.8(11) . .
O2 C2 H2 110.0 . .
C1 C2 H2 110.0 . .
C3 C2 H2 110.0 . .
O3 C3 C2 110.2(11) . .
O3 C3 C4 107.8(11) . .
C2 C3 C4 109.6(11) . .
O3 C3 H3 109.7 . .
C2 C3 H3 109.7 . .
C4 C3 H3 109.7 . .
O4 C4 C3 106.9(11) . .
O4 C4 C5 113.0(11) . .
C3 C4 C5 107.6(11) . .
O4 C4 H4 109.8 . .
C3 C4 H4 109.8 . .
C5 C4 H4 109.8 . .
O5 C5 C6 106.4(11) . .
O5 C5 C4 105.3(11) . .
C6 C5 C4 113.8(11) . .
O5 C5 H5 110.4 . .
C6 C5 H5 110.4 . .
C4 C5 H5 110.4 . .
O6 C6 C5 108.7(11) . .
O6 C6 C1 113.1(11) . .
C5 C6 C1 108.0(12) . .
O6 C6 H6 109.0 . .
C5 C6 H6 109.0 . .
C1 C6 H6 109.0 . .
O1 C7 O5 111.2(12) . .
O1 C7 O3 110.4(11) . .
O5 C7 O3 110.9(12) . .
O1 C7 H7 108.1 . .
O5 C7 H7 108.1 . .
O3 C7 H7 108.1 . .
O7 C8 O2 123.2(13) . .
O7 C8 C9 124.9(13) . .
O2 C8 C9 112.0(12) . .
C14 C9 C10 118.9(15) . .
C14 C9 C8 123.6(14) . .
C10 C9 C8 117.5(15) . .
C11 C10 C9 120.5(18) . .
C11 C10 H10 119.8 . .
C9 C10 H10 119.8 . .
C10 C11 C12 119.9(17) . .
C10 C11 H11 120.0 . .
C12 C11 H11 120.0 . .
C13 C12 C11 119.7(17) . .
C13 C12 H12 120.2 . .
C11 C12 H12 120.2 . .
C12 C13 C14 121.9(19) . .
C12 C13 H13 119.1 . .
C14 C13 H13 119.1 . .
C9 C14 C13 119.1(17) . .
C9 C14 H14 120.5 . .
C13 C14 H14 120.5 . .
O8 C15 O6 121.5(15) . .
O8 C15 C16 126.2(14) . .
O6 C15 C16 112.3(14) . .
C17 C16 C21 119.7(18) . .
C17 C16 C15 123.4(15) . .
C21 C16 C15 116.9(17) . .
C18 C17 C16 121.5(19) . .
C18 C17 H17 119.3 . .
C16 C17 H17 119.3 . .
C17 C18 C19 118(2) . .
C17 C18 H18 121.2 . .
C19 C18 H18 121.2 . .
C20 C19 C18 121(2) . .
C20 C19 H19 119.3 . .
C18 C19 H19 119.3 . .
C19 C20 C21 121(2) . .
C19 C20 H20 119.3 . .
C21 C20 H20 119.3 . .
C16 C21 C20 118(2) . .
C16 C21 H21 120.9 . .
C20 C21 H21 120.9 . .
C23 C22 S1 119.3(10) . .
C23 C22 H22A 107.5 . .
S1 C22 H22A 107.5 . .
C23 C22 H22B 107.5 . .
S1 C22 H22B 107.5 . .
H22A C22 H22B 107.0 . .
C28 C23 C22 112.4(13) . .
C28 C23 C24 105.5(12) . .
C22 C23 C24 119.3(12) . .
C28 C23 C29 99.7(12) . .
C22 C23 C29 115.9(11) . .
C24 C23 C29 101.6(12) . .
C23 C24 C25 103.3(13) . .
C23 C24 H24A 111.1 . .
C25 C24 H24A 111.1 . .
C23 C24 H24B 111.1 . .
C25 C24 H24B 111.1 . .
H24A C24 H24B 109.1 . .
C26 C25 C24 103.1(12) . .
C26 C25 H25A 111.1 . .
C24 C25 H25A 111.1 . .
C26 C25 H25B 111.1 . .
C24 C25 H25B 111.1 . .
H25A C25 H25B 109.1 . .
C27 C26 C25 106.7(15) . .
C27 C26 C29 103.9(14) . .
C25 C26 C29 101.9(14) . .
C27 C26 H26 114.3 . .
C25 C26 H26 114.3 . .
C29 C26 H26 114.3 . .
C26 C27 C28 101.8(14) . .
C26 C27 H27A 111.4 . .
C28 C27 H27A 111.4 . .
C26 C27 H27B 111.4 . .
C28 C27 H27B 111.4 . .
H27A C27 H27B 109.3 . .
O11 C28 C23 126.7(13) . .
O11 C28 C27 126.3(16) . .
C23 C28 C27 107.0(14) . .
C31 C29 C30 108.6(15) . .
C31 C29 C26 114.8(15) . .
C30 C29 C26 113.7(15) . .
C31 C29 C23 114.3(14) . .
C30 C29 C23 111.6(13) . .
C26 C29 C23 93.3(11) . .
C29 C30 H30A 109.5 . .
C29 C30 H30B 109.5 . .
H30A C30 H30B 109.5 . .
C29 C30 H30C 109.5 . .
H30A C30 H30C 109.5 . .
H30B C30 H30C 109.5 . .
C29 C31 H31C 109.5 . .
C29 C31 H31A 109.5 . .
H31C C31 H31A 109.5 . .
C29 C31 H31B 109.5 . .
H31C C31 H31B 109.5 . .
H31A C31 H31B 109.5 . .
O10' S1' O9' 120.0(9) . .
O10' S1' O6' 104.3(7) . .
O9' S1' O6' 108.5(7) . .
O10' S1' C22' 111.1(8) . .
O9' S1' C22' 108.6(8) . .
O6' S1' C22' 103.0(7) . .
C7' O1' C1' 111.8(11) . .
C8' O2' C2' 117.0(11) . .
C7' O3' C3' 111.8(11) . .
C15' O4' C4' 116.2(11) . .
C7' O5' C5' 111.1(11) . .
C6' O6' S1' 118.6(9) . .
O1' C1' C6' 106.4(11) . .
O1' C1' C2' 109.3(11) . .
C6' C1' C2' 109.6(12) . .
O1' C1' H1' 110.5 . .
C6' C1' H1' 110.5 . .
C2' C1' H1' 110.5 . .
O2' C2' C3' 106.2(10) . .
O2' C2' C1' 112.7(12) . .
C3' C2' C1' 107.8(11) . .
O2' C2' H2' 110.0 . .
C3' C2' H2' 110.0 . .
C1' C2' H2' 110.0 . .
O3' C3' C2' 110.2(12) . .
O3' C3' C4' 106.2(11) . .
C2' C3' C4' 110.8(11) . .
O3' C3' H3' 109.9 . .
C2' C3' H3' 109.9 . .
C4' C3' H3' 109.9 . .
O4' C4' C5' 109.5(11) . .
O4' C4' C3' 112.6(11) . .
C5' C4' C3' 106.7(11) . .
O4' C4' H4' 109.3 . .
C5' C4' H4' 109.3 . .
C3' C4' H4' 109.3 . .
O5' C5' C4' 107.3(11) . .
O5' C5' C6' 105.4(12) . .
C4' C5' C6' 114.0(11) . .
O5' C5' H5' 110.0 . .
C4' C5' H5' 110.0 . .
C6' C5' H5' 110.0 . .
O6' C6' C1' 106.8(11) . .
O6' C6' C5' 111.6(12) . .
C1' C6' C5' 108.7(11) . .
O6' C6' H6' 109.9 . .
C1' C6' H6' 109.9 . .
C5' C6' H6' 109.9 . .
O1' C7' O3' 111.5(12) . .
O1' C7' O5' 111.5(12) . .
O3' C7' O5' 110.1(12) . .
O1' C7' H7' 107.9 . .
O3' C7' H7' 107.9 . .
O5' C7' H7' 107.9 . .
O7' C8' O2' 122.1(14) . .
O7' C8' C9' 125.0(14) . .
O2' C8' C9' 112.9(14) . .
C14' C9' C10' 119.0(16) . .
C14' C9' C8' 122.6(15) . .
C10' C9' C8' 118.3(16) . .
C11' C10' C9' 120.3(19) . .
C11' C10' H10' 119.8 . .
C9' C10' H10' 119.8 . .
C10' C11' C12' 119.9(18) . .
C10' C11' H11' 120.0 . .
C12' C11' H11' 120.0 . .
C11' C12' C13' 120.2(19) . .
C11' C12' H12' 119.9 . .
C13' C12' H12' 119.9 . .
C14' C13' C12' 119(2) . .
C14' C13' H13' 120.4 . .
C12' C13' H13' 120.4 . .
C13' C14' C9' 121.1(17) . .
C13' C14' H14' 119.5 . .
C9' C14' H14' 119.5 . .
O8' C15' O4' 123.0(14) . .
O8' C15' C16' 124.6(13) . .
O4' C15' C16' 112.4(12) . .
C17' C16' C21' 120.6(19) . .
C17' C16' C15' 121.5(15) . .
C21' C16' C15' 117.9(16) . .
C16' C17' C18' 119(2) . .
C16' C17' H17' 120.6 . .
C18' C17' H17' 120.6 . .
C17' C18' C19' 120(2) . .
C17' C18' H18' 119.9 . .
C19' C18' H18' 119.9 . .
C20' C19' C18' 119(2) . .
C20' C19' H19' 120.3 . .
C18' C19' H19' 120.3 . .
C19' C20' C21' 122(2) . .
C19' C20' H20' 118.8 . .
C21' C20' H20' 118.8 . .
C20' C21' C16' 119(2) . .
C20' C21' H21' 120.6 . .
C16' C21' H21' 120.6 . .
C23' C22' S1' 116.7(11) . .
C23' C22' H22C 108.1 . .
S1' C22' H22C 108.1 . .
C23' C22' H22D 108.1 . .
S1' C22' H22D 108.1 . .
H22C C22' H22D 107.3 . .
C28' C23' C22' 113.3(14) . .
C28' C23' C24' 105.8(15) . .
C22' C23' C24' 120.8(12) . .
C28' C23' C29' 98.7(11) . .
C22' C23' C29' 113.9(14) . .
C24' C23' C29' 101.5(13) . .
C25' C24' C23' 104.3(13) . .
C25' C24' H24C 110.9 . .
C23' C24' H24C 110.9 . .
C25' C24' H24D 110.9 . .
C23' C24' H24D 110.9 . .
H24C C24' H24D 108.9 . .
C26' C25' C24' 103.4(14) . .
C26' C25' H25C 111.1 . .
C24' C25' H25C 111.1 . .
C26' C25' H25D 111.1 . .
C24' C25' H25D 111.1 . .
H25C C25' H25D 109.1 . .
C25' C26' C29' 102.6(14) . .
C25' C26' C27' 106.7(18) . .
C29' C26' C27' 102.4(14) . .
C25' C26' H26' 114.6 . .
C29' C26' H26' 114.6 . .
C27' C26' H26' 114.6 . .
C28' C27' C26' 101.5(14) . .
C28' C27' H27C 111.5 . .
C26' C27' H27C 111.5 . .
C28' C27' H27D 111.5 . .
C26' C27' H27D 111.5 . .
H27C C27' H27D 109.3 . .
O11' C28' C27' 126.5(16) . .
O11' C28' C23' 125.5(16) . .
C27' C28' C23' 107.8(15) . .
C31' C29' C30' 108.3(15) . .
C31' C29' C26' 115.1(14) . .
C30' C29' C26' 113.1(14) . .
C31' C29' C23' 112.7(13) . .
C30' C29' C23' 113.7(12) . .
C26' C29' C23' 93.5(14) . .
C29' C30' H30D 109.5 . .
C29' C30' H30E 109.5 . .
H30D C30' H30E 109.5 . .
C29' C30' H30F 109.5 . .
H30D C30' H30F 109.5 . .
H30E C30' H30F 109.5 . .
C29' C31' H31D 109.5 . .
C29' C31' H31F 109.5 . .
H31D C31' H31F 109.5 . .
C29' C31' H31E 109.5 . .
H31D C31' H31E 109.5 . .
H31F C31' H31E 109.5 . .
O12 C32 C33 126(5) . .
O12 C32 C37 121(4) . .
C33 C32 C37 114(3) . .
C34 C33 C32 121(4) . .
C34 C33 H33A 107.2 . .
C32 C33 H33A 107.2 . .
C34 C33 H33B 107.2 . .
C32 C33 H33B 107.2 . .
H33A C33 H33B 106.8 . .
C33 C34 C35 117(3) . .
C33 C34 H34A 108.0 . .
C35 C34 H34A 108.0 . .
C33 C34 H34B 108.0 . .
C35 C34 H34B 108.0 . .
H34A C34 H34B 107.3 . .
C36 C35 C34 112(3) . .
C36 C35 H35A 109.3 . .
C34 C35 H35A 109.3 . .
C36 C35 H35B 109.3 . .
C34 C35 H35B 109.3 . .
H35A C35 H35B 107.9 . .
C37 C36 C35 122(4) . .
C37 C36 H36A 106.8 . .
C35 C36 H36A 106.8 . .
C37 C36 H36B 106.8 . .
C35 C36 H36B 106.8 . .
H36A C36 H36B 106.7 . .
C36 C37 C32 116(3) . .
C36 C37 H37A 108.4 . .
C32 C37 H37A 108.4 . .
C36 C37 H37B 108.4 . .
C32 C37 H37B 108.4 . .
H37A C37 H37B 107.5 . .
O13 C38 C39 126(6) . .
O13 C38 C43 118(5) . .
C39 C38 C43 116(3) . .
C40 C39 C38 123(3) . .
C40 C39 H39A 106.5 . .
C38 C39 H39A 106.5 . .
C40 C39 H39B 106.5 . .
C38 C39 H39B 106.5 . .
H39A C39 H39B 106.5 . .
C39 C40 C41 121(3) . .
C39 C40 H40A 107.0 . .
C41 C40 H40A 107.0 . .
C39 C40 H40B 107.0 . .
C41 C40 H40B 107.0 . .
H40A C40 H40B 106.8 . .
C40 C41 C42 115(3) . .
C40 C41 H41A 108.6 . .
C42 C41 H41A 108.6 . .
C40 C41 H41B 108.6 . .
C42 C41 H41B 108.6 . .
H41A C41 H41B 107.6 . .
C43 C42 C41 126.8(19) . .
C43 C42 H42A 105.6 . .
C41 C42 H42A 105.6 . .
C43 C42 H42B 105.6 . .
C41 C42 H42B 105.6 . .
H42A C42 H42B 106.1 . .
C42 C43 C38 117.7(17) . .
C42 C43 H43A 107.3 . .
C38 C43 H43A 111.7 . .
C42 C43 H43B 107.3 . .
C38 C43 H43B 105.4 . .
H43A C43 H43B 106.9 . .
C45 C44 C44 113(3) . 2_655
C45 C44 H44A 109.1 . .
C44 C44 H44A 109.1 2_655 .
C45 C44 H44B 109.1 . .
C44 C44 H44B 109.1 2_655 .
H44A C44 H44B 107.8 . .
C44 C45 C46 116(3) . .
C44 C45 H45A 108.3 . .
C46 C45 H45A 108.3 . .
C44 C45 H45B 108.3 . .
C46 C45 H45B 108.3 . .
H45A C45 H45B 107.4 . .
C46 C46 C45 115(3) 2_655 .
C46 C46 H46A 108.5 2_655 .
C45 C46 H46A 108.5 . .
C46 C46 H46B 108.5 2_655 .
C45 C46 H46B 108.5 . .
H46A C46 H46B 107.5 . .
C47 C47 C48 116(3) 2_656 .
C47 C47 H47A 108.3 2_656 .
C48 C47 H47A 108.3 . .
C47 C47 H47B 108.3 2_656 .
C48 C47 H47B 108.3 . .
H47A C47 H47B 107.4 . .
C47 C48 C49 117(3) . .
C47 C48 H48A 108.1 . .
C49 C48 H48A 108.1 . .
C47 C48 H48B 108.1 . .
C49 C48 H48B 108.1 . .
H48A C48 H48B 107.3 . .
C49 C49 C48 114(3) 2_656 .
C49 C49 H49A 108.8 2_656 .
C48 C49 H49A 108.8 . .
C49 C49 H49B 108.8 2_656 .
C48 C49 H49B 108.8 . .
H49A C49 H49B 107.7 . .

loop_
_geom_bond_atom_site_label_1
_geom_bond_atom_site_label_2
_geom_bond_distance
_geom_bond_site_symmetry_2
S1 O10 1.417(16) .
S1 O9 1.418(14) .
S1 O4 1.587(10) .
S1 C22 1.765(13) .
O1 C7 1.407(18) .
O1 C1 1.431(18) .
O2 C8 1.354(17) .
O2 C2 1.431(15) .
O3 C7 1.419(18) .
O3 C3 1.429(18) .
O4 C4 1.437(19) .
O5 C7 1.411(19) .
O5 C5 1.437(19) .
O6 C15 1.369(17) .
O6 C6 1.441(18) .
O7 C8 1.202(18) .
O8 C15 1.216(19) .
O11 C28 1.207(19) .
C1 C2 1.519(18) .
C1 C6 1.525(19) .
C1 H1 0.9800 .
C2 C3 1.524(18) .
C2 H2 0.9800 .
C3 C4 1.529(19) .
C3 H3 0.9800 .
C4 C5 1.546(18) .
C4 H4 0.9800 .
C5 C6 1.522(19) .
C5 H5 0.9800 .
C6 H6 0.9800 .
C7 H7 0.9800 .
C8 C9 1.48(2) .
C9 C14 1.38(2) .
C9 C10 1.41(2) .
C10 C11 1.37(3) .
C10 H10 0.9300 .
C11 C12 1.39(3) .
C11 H11 0.9300 .
C12 C13 1.35(3) .
C12 H12 0.9300 .
C13 C14 1.40(2) .
C13 H13 0.9300 .
C14 H14 0.9300 .
C15 C16 1.46(3) .
C16 C17 1.39(3) .
C16 C21 1.40(3) .
C17 C18 1.38(3) .
C17 H17 0.9300 .
C18 C19 1.43(4) .
C18 H18 0.9300 .
C19 C20 1.33(4) .
C19 H19 0.9300 .
C20 C21 1.41(4) .
C20 H20 0.9300 .
C21 H21 0.9300 .
C22 C23 1.53(2) .
C22 H22A 0.9700 .
C22 H22B 0.9700 .
C23 C28 1.51(2) .
C23 C24 1.55(2) .
C23 C29 1.580(18) .
C24 C25 1.57(2) .
C24 H24A 0.9700 .
C24 H24B 0.9700 .
C25 C26 1.54(3) .
C25 H25A 0.9700 .
C25 H25B 0.9700 .
C26 C27 1.52(3) .
C26 C29 1.55(2) .
C26 H26 0.9800 .
C27 C28 1.52(2) .
C27 H27A 0.9700 .
C27 H27B 0.9700 .
C29 C31 1.51(3) .
C29 C30 1.53(2) .
C30 H30A 0.9600 .
C30 H30B 0.9600 .
C30 H30C 0.9600 .
C31 H31C 0.9600 .
C31 H31A 0.9600 .
C31 H31B 0.9600 .
S1' O10' 1.415(15) .
S1' O9' 1.420(14) .
S1' O6' 1.586(10) .
S1' C22' 1.790(14) .
O1' C7' 1.385(18) .
O1' C1' 1.444(19) .
O2' C8' 1.353(17) .
O2' C2' 1.427(16) .
O3' C7' 1.398(18) .
O3' C3' 1.427(18) .
O4' C15' 1.350(17) .
O4' C4' 1.430(19) .
O5' C7' 1.425(19) .
O5' C5' 1.439(19) .
O6' C6' 1.457(19) .
O7' C8' 1.215(19) .
O8' C15' 1.208(17) .
O11' C28' 1.22(2) .
C1' C6' 1.52(2) .
C1' C2' 1.529(19) .
C1' H1' 0.9800 .
C2' C3' 1.525(18) .
C2' H2' 0.9800 .
C3' C4' 1.55(2) .
C3' H3' 0.9800 .
C4' C5' 1.515(19) .
C4' H4' 0.9800 .
C5' C6' 1.539(18) .
C5' H5' 0.9800 .
C6' H6' 0.9800 .
C7' H7' 0.9800 .
C8' C9' 1.48(2) .
C9' C14' 1.38(3) .
C9' C10' 1.38(2) .
C10' C11' 1.37(3) .
C10' H10' 0.9300 .
C11' C12' 1.38(3) .
C11' H11' 0.9300 .
C12' C13' 1.38(3) .
C12' H12' 0.9300 .
C13' C14' 1.37(3) .
C13' H13' 0.9300 .
C14' H14' 0.9300 .
C15' C16' 1.47(2) .
C16' C17' 1.39(2) .
C16' C21' 1.40(3) .
C17' C18' 1.41(3) .
C17' H17' 0.9300 .
C18' C19' 1.41(4) .
C18' H18' 0.9300 .
C19' C20' 1.36(4) .
C19' H19' 0.9300 .
C20' C21' 1.38(3) .
C20' H20' 0.9300 .
C21' H21' 0.9300 .
C22' C23' 1.52(2) .
C22' H22C 0.9700 .
C22' H22D 0.9700 .
C23' C28' 1.51(2) .
C23' C24' 1.54(2) .
C23' C29' 1.58(2) .
C24' C25' 1.54(3) .
C24' H24C 0.9700 .
C24' H24D 0.9700 .
C25' C26' 1.53(3) .
C25' H25C 0.9700 .
C25' H25D 0.9700 .
C26' C29' 1.54(3) .
C26' C27' 1.55(3) .
C26' H26' 0.9800 .
C27' C28' 1.50(2) .
C27' H27C 0.9700 .
C27' H27D 0.9700 .
C29' C31' 1.53(2) .
C29' C30' 1.53(3) .
C30' H30D 0.9600 .
C30' H30E 0.9600 .
C30' H30F 0.9600 .
C31' H31D 0.9600 .
C31' H31F 0.9600 .
C31' H31E 0.9600 .
O12 C32 1.17(5) .
C32 C33 1.46(5) .
C32 C37 1.47(4) .
C33 C34 1.35(5) .
C33 H33A 0.9700 .
C33 H33B 0.9700 .
C34 C35 1.52(4) .
C34 H34A 0.9700 .
C34 H34B 0.9700 .
C35 C36 1.44(5) .
C35 H35A 0.9700 .
C35 H35B 0.9700 .
C36 C37 1.35(4) .
C36 H36A 0.9700 .
C36 H36B 0.9700 .
C37 H37A 0.9700 .
C37 H37B 0.9700 .
O13 C38 1.16(6) .
C38 C39 1.47(4) .
C38 C43 1.51(5) .
C39 C40 1.32(5) .
C39 H39A 0.9700 .
C39 H39B 0.9700 .
C40 C41 1.46(5) .
C40 H40A 0.9700 .
C40 H40B 0.9700 .
C41 C42 1.48(4) .
C41 H41A 0.9700 .
C41 H41B 0.9700 .
C42 C43 1.2948 .
C42 H42A 0.9700 .
C42 H42B 0.9700 .
C43 H43A 0.9700 .
C43 H43B 0.9700 .
C44 C45 1.42(5) .
C44 C44 1.57(11) 2_655
C44 H44A 0.9700 .
C44 H44B 0.9700 .
C45 C46 1.44(5) .
C45 H45A 0.9700 .
C45 H45B 0.9700 .
C46 C46 1.41(8) 2_655
C46 H46A 0.9700 .
C46 H46B 0.9700 .
C47 C47 1.41(9) 2_656
C47 C48 1.46(5) .
C47 H47A 0.9700 .
C47 H47B 0.9700 .
C48 C49 1.46(5) .
C48 H48A 0.9700 .
C48 H48B 0.9700 .
C49 C49 1.32(9) 2_656
C49 H49A 0.9700 .
C49 H49B 0.9700 .

loop_
_geom_torsion_atom_site_label_1
_geom_torsion_atom_site_label_2
_geom_torsion_atom_site_label_3
_geom_torsion_atom_site_label_4
_geom_torsion
_geom_torsion_site_symmetry_1
_geom_torsion_site_symmetry_4
O10 S1 O4 C4 -158.3(11) . .
O9 S1 O4 C4 -29.6(12) . .
C22 S1 O4 C4 87.3(11) . .
C7 O1 C1 C2 58.5(14) . .
C7 O1 C1 C6 -61.5(13) . .
C8 O2 C2 C1 163.6(12) . .
C8 O2 C2 C3 -78.4(15) . .
O1 C1 C2 O2 67.2(13) . .
C6 C1 C2 O2 -175.7(11) . .
O1 C1 C2 C3 -53.5(14) . .
C6 C1 C2 C3 63.7(15) . .
C7 O3 C3 C2 -59.2(14) . .
C7 O3 C3 C4 60.4(13) . .
O2 C2 C3 O3 -63.4(14) . .
C1 C2 C3 O3 54.2(14) . .
O2 C2 C3 C4 178.1(11) . .
C1 C2 C3 C4 -64.3(14) . .
S1 O4 C4 C3 -151.0(9) . .
S1 O4 C4 C5 90.9(12) . .
O3 C3 C4 O4 177.9(10) . .
C2 C3 C4 O4 -62.1(13) . .
O3 C3 C4 C5 -60.4(13) . .
C2 C3 C4 C5 59.5(14) . .
C7 O5 C5 C6 59.5(14) . .
C7 O5 C5 C4 -61.6(14) . .
O4 C4 C5 O5 177.6(11) . .
C3 C4 C5 O5 59.8(14) . .
O4 C4 C5 C6 61.5(16) . .
C3 C4 C5 C6 -56.3(16) . .
C15 O6 C6 C5 -169.2(11) . .
C15 O6 C6 C1 70.9(13) . .
O5 C5 C6 O6 176.7(10) . .
C4 C5 C6 O6 -67.8(15) . .
O5 C5 C6 C1 -60.2(13) . .
C4 C5 C6 C1 55.3(16) . .
O1 C1 C6 O6 -178.3(10) . .
C2 C1 C6 O6 62.1(14) . .
O1 C1 C6 C5 61.3(13) . .
C2 C1 C6 C5 -58.2(14) . .
C1 O1 C7 O5 61.2(14) . .
C1 O1 C7 O3 -62.3(15) . .
C5 O5 C7 O1 -60.2(15) . .
C5 O5 C7 O3 63.0(15) . .
C3 O3 C7 O1 62.5(15) . .
C3 O3 C7 O5 -61.1(14) . .
C2 O2 C8 O7 6(2) . .
C2 O2 C8 C9 -176.5(12) . .
O7 C8 C9 C14 -177.4(17) . .
O2 C8 C9 C14 5(2) . .
O7 C8 C9 C10 1(2) . .
O2 C8 C9 C10 -177.0(14) . .
C14 C9 C10 C11 -3(3) . .
C8 C9 C10 C11 178.6(17) . .
C9 C10 C11 C12 1(3) . .
C10 C11 C12 C13 1(3) . .
C11 C12 C13 C14 -2(3) . .
C10 C9 C14 C13 3(3) . .
C8 C9 C14 C13 -179.3(17) . .
C12 C13 C14 C9 0(3) . .
C6 O6 C15 O8 -3.3(18) . .
C6 O6 C15 C16 179.3(11) . .
O8 C15 C16 C17 175.4(15) . .
O6 C15 C16 C17 -7(2) . .
O8 C15 C16 C21 -5(2) . .
O6 C15 C16 C21 172.3(14) . .
C21 C16 C17 C18 0(3) . .
C15 C16 C17 C18 179.2(16) . .
C16 C17 C18 C19 3(3) . .
C17 C18 C19 C20 -5(3) . .
C18 C19 C20 C21 4(4) . .
C17 C16 C21 C20 0(3) . .
C15 C16 C21 C20 -179.6(18) . .
C19 C20 C21 C16 -2(4) . .
O10 S1 C22 C23 -69.2(14) . .
O9 S1 C22 C23 158.8(13) . .
O4 S1 C22 C23 42.2(14) . .
S1 C22 C23 C28 -101.4(14) . .
S1 C22 C23 C24 23(2) . .
S1 C22 C23 C29 144.8(12) . .
C28 C23 C24 C25 -70.5(16) . .
C22 C23 C24 C25 161.9(15) . .
C29 C23 C24 C25 33.1(17) . .
C23 C24 C25 C26 2.5(19) . .
C24 C25 C26 C27 70.4(18) . .
C24 C25 C26 C29 -38.3(18) . .
C25 C26 C27 C28 -74.0(16) . .
C29 C26 C27 C28 33.3(16) . .
C22 C23 C28 O11 18(2) . .
C24 C23 C28 O11 -113.2(16) . .
C29 C23 C28 O11 141.8(15) . .
C22 C23 C28 C27 -159.8(12) . .
C24 C23 C28 C27 68.6(14) . .
C29 C23 C28 C27 -36.4(14) . .
C26 C27 C28 O11 -175.5(14) . .
C26 C27 C28 C23 2.7(17) . .
C27 C26 C29 C31 -172.6(14) . .
C25 C26 C29 C31 -61.9(17) . .
C27 C26 C29 C30 61.4(17) . .
C25 C26 C29 C30 172.2(14) . .
C27 C26 C29 C23 -53.9(15) . .
C25 C26 C29 C23 56.9(15) . .
C28 C23 C29 C31 172.6(15) . .
C22 C23 C29 C31 -66.5(19) . .
C24 C23 C29 C31 64.4(17) . .
C28 C23 C29 C30 -63.7(16) . .
C22 C23 C29 C30 57.2(19) . .
C24 C23 C29 C30 -171.9(15) . .
C28 C23 C29 C26 53.4(14) . .
C22 C23 C29 C26 174.3(14) . .
C24 C23 C29 C26 -54.8(15) . .
O10' S1' O6' C6' 161.9(10) . .
O9' S1' O6' C6' 33.0(12) . .
C22' S1' O6' C6' -82.0(11) . .
C7' O1' C1' C6' -59.8(14) . .
C7' O1' C1' C2' 58.4(14) . .
C8' O2' C2' C3' -164.8(12) . .
C8' O2' C2' C1' 77.5(16) . .
O1' C1' C2' O2' 63.5(14) . .
C6' C1' C2' O2' 179.8(11) . .
O1' C1' C2' C3' -53.3(14) . .
C6' C1' C2' C3' 62.9(15) . .
C7' O3' C3' C2' -57.6(14) . .
C7' O3' C3' C4' 62.4(13) . .
O2' C2' C3' O3' -67.6(13) . .
C1' C2' C3' O3' 53.4(14) . .
O2' C2' C3' C4' 175.2(11) . .
C1' C2' C3' C4' -63.8(15) . .
C15' O4' C4' C5' 170.4(11) . .
C15' O4' C4' C3' -71.1(14) . .
O3' C3' C4' O4' 179.4(10) . .
C2' C3' C4' O4' -60.9(15) . .
O3' C3' C4' C5' -60.5(13) . .
C2' C3' C4' C5' 59.2(15) . .
C7' O5' C5' C4' -61.3(13) . .
C7' O5' C5' C6' 60.6(13) . .
O4' C4' C5' O5' -177.6(10) . .
C3' C4' C5' O5' 60.3(13) . .
O4' C4' C5' C6' 66.1(15) . .
C3' C4' C5' C6' -56.0(16) . .
S1' O6' C6' C1' 143.8(9) . .
S1' O6' C6' C5' -97.4(11) . .
O1' C1' C6' O6' -179.9(10) . .
C2' C1' C6' O6' 62.0(13) . .
O1' C1' C6' C5' 59.5(14) . .
C2' C1' C6' C5' -58.6(15) . .
O5' C5' C6' O6' -177.9(10) . .
C4' C5' C6' O6' -60.5(15) . .
O5' C5' C6' C1' -60.3(14) . .
C4' C5' C6' C1' 57.1(17) . .
C1' O1' C7' O3' -61.9(16) . .
C1' O1' C7' O5' 61.7(15) . .
C3' O3' C7' O1' 61.4(16) . .
C3' O3' C7' O5' -63.0(14) . .
C5' O5' C7' O1' -62.7(15) . .
C5' O5' C7' O3' 61.6(14) . .
C2' O2' C8' O7' -5(2) . .
C2' O2' C8' C9' 174.9(12) . .
O7' C8' C9' C14' 173.9(19) . .
O2' C8' C9' C14' -6(2) . .
O7' C8' C9' C10' -5(3) . .
O2' C8' C9' C10' 175.0(16) . .
C14' C9' C10' C11' 4(3) . .
C8' C9' C10' C11' -177.2(18) . .
C9' C10' C11' C12' -6(3) . .
C10' C11' C12' C13' 3(4) . .
C11' C12' C13' C14' 1(4) . .
C12' C13' C14' C9' -3(4) . .
C10' C9' C14' C13' 0(3) . .
C8' C9' C14' C13' -179(2) . .
C4' O4' C15' O8' 3.7(18) . .
C4' O4' C15' C16' -178.0(11) . .
O8' C15' C16' C17' -178.3(15) . .
O4' C15' C16' C17' 3.4(19) . .
O8' C15' C16' C21' 4(2) . .
O4' C15' C16' C21' -174.5(15) . .
C21' C16' C17' C18' -3(3) . .
C15' C16' C17' C18' 179.5(16) . .
C16' C17' C18' C19' 1(3) . .
C17' C18' C19' C20' 1(4) . .
C18' C19' C20' C21' 0(5) . .
C19' C20' C21' C16' -2(4) . .
C17' C16' C21' C20' 3(3) . .
C15' C16' C21' C20' -179(2) . .
O10' S1' C22' C23' 35.4(15) . .
O9' S1' C22' C23' 169.3(12) . .
O6' S1' C22' C23' -75.8(14) . .
S1' C22' C23' C28' -92.5(14) . .
S1' C22' C23' C24' 35(2) . .
S1' C22' C23' C29' 155.7(11) . .
C28' C23' C24' C25' -70(2) . .
C22' C23' C24' C25' 159.9(17) . .
C29' C23' C24' C25' 33(2) . .
C23' C24' C25' C26' 2(2) . .
C24' C25' C26' C29' -37(2) . .
C24' C25' C26' C27' 70(2) . .
C25' C26' C27' C28' -73.2(17) . .
C29' C26' C27' C28' 34.1(17) . .
C26' C27' C28' O11' -173.2(18) . .
C26' C27' C28' C23' 2.6(18) . .
C22' C23' C28' O11' 18(2) . .
C24' C23' C28' O11' -116.5(19) . .
C29' C23' C28' O11' 138.9(17) . .
C22' C23' C28' C27' -157.8(14) . .
C24' C23' C28' C27' 67.6(16) . .
C29' C23' C28' C27' -37.0(16) . .
C25' C26' C29' C31' 172.4(16) . .
C27' C26' C29' C31' 61.9(18) . .
C25' C26' C29' C30' -62.3(19) . .
C27' C26' C29' C30' -172.8(13) . .
C25' C26' C29' C23' 55.3(17) . .
C27' C26' C29' C23' -55.2(14) . .
C28' C23' C29' C31' -64.2(17) . .
C22' C23' C29' C31' 56.2(18) . .
C24' C23' C29' C31' -172.4(15) . .
C28' C23' C29' C30' 172.0(15) . .
C22' C23' C29' C30' -67.6(18) . .
C24' C23' C29' C30' 63.9(18) . .
C28' C23' C29' C26' 54.9(14) . .
C22' C23' C29' C26' 175.3(13) . .
C24' C23' C29' C26' -53.3(14) . .
O12 C32 C33 C34 144(7) . .
C37 C32 C33 C34 -34(8) . .
C32 C33 C34 C35 33(9) . .
C33 C34 C35 C36 -32(8) . .
C34 C35 C36 C37 37(9) . .
C35 C36 C37 C32 -40(8) . .
O12 C32 C37 C36 -143(6) . .
C33 C32 C37 C36 35(6) . .
O13 C38 C39 C40 -176(8) . .
C43 C38 C39 C40 2(9) . .
C38 C39 C40 C41 -6(10) . .
C39 C40 C41 C42 6(9) . .
C40 C41 C42 C43 -3(6) . .
C41 C42 C43 C38 0(4) . .
O13 C38 C43 C42 179(6) . .
C39 C38 C43 C42 1(6) . .
C44 C44 C45 C46 43(5) 2_655 .
C44 C45 C46 C46 -47(7) . 2_655
C47 C47 C48 C49 -33(7) 2_656 .
C47 C48 C49 C49 46(8) . 2_656
